data_2218852
loop_
_publ_author_name
'Boyd, Peter D. W.'
'Rickard, Clifton E. F.'

_publ_section_title
;Bis(<i>N</i>,<i>N</i>-diethyldithiocarbamato)(1,10-phenanthroline)cobalt(III)
 tetrafluoridoborate
;
_journal_coeditor_code YA2076
_journal_issue 7
_journal_name_full 'Acta Crystallographica Section E'
_journal_page_first m917
_journal_page_last m918
_journal_paper_doi 10.1107/S160053680801725X
_journal_volume 64
_journal_year 2008
_chemical_formula_iupac '[Co (C5 H10 N S2)2 (C12 H8 N2)] B F4'
_chemical_formula_moiety 'C22 H28 Co N4 S4 +, B F4 -'
_chemical_formula_sum 'C22 H28 B Co F4 N4 S4'
_chemical_formula_weight 622.46
_chemical_name_systematic
;
Bis(N,N-diethyldithiocarbamato)(1,10-phenanthroline)cobalt(III)
tetrafluoridoborate
;
_space_group_crystal_system monoclinic
_space_group_IT_number 14
_space_group_name_Hall '-P 2yn'
_space_group_name_H-M_alt 'P 1 21/n 1'
_atom_sites_solution_hydrogens geom
_atom_sites_solution_primary direct
_atom_sites_solution_secondary difmap
_audit_creation_method SHELXL-97
_cell_angle_alpha 90.00
_cell_angle_beta 95.0130(10)
_cell_angle_gamma 90.00
_cell_formula_units_Z 4
_cell_length_a 8.00640(10)
_cell_length_b 16.3421(3)
_cell_length_c 21.0927(3)
_cell_measurement_reflns_used 8163
_cell_measurement_temperature 203(2)
_cell_measurement_theta_max 27.5
_cell_measurement_theta_min 1.9
_cell_volume 2749.24(7)
_computing_cell_refinement 'SAINT (Siemens, 1995)'
_computing_data_collection 'SMART (Siemens, 1995)'
_computing_data_reduction 'SAINT (Siemens, 1995)'
_computing_molecular_graphics 'Mercury (Macrae <i>et al.</i>,  2006)'
_computing_publication_material 'WinGX (Farrugia, 1999)'
_computing_structure_refinement 'SHELXL97 (Sheldrick, 2008)'
_computing_structure_solution 'SHELXS97 (Sheldrick, 2008)'
_diffrn_ambient_temperature 203(2)
_diffrn_measured_fraction_theta_full 0.996
_diffrn_measured_fraction_theta_max 0.950
_diffrn_measurement_device_type 'Siemens SMART CCD'
_diffrn_measurement_method \w
_diffrn_radiation_monochromator graphite
_diffrn_radiation_source 'fine-focus sealed tube'
_diffrn_radiation_type MoK\a
_diffrn_radiation_wavelength 0.71073
_diffrn_reflns_av_R_equivalents 0.025
_diffrn_reflns_av_sigmaI/netI 0.044
_diffrn_reflns_limit_h_max 10
_diffrn_reflns_limit_h_min -10
_diffrn_reflns_limit_k_max 20
_diffrn_reflns_limit_k_min -19
_diffrn_reflns_limit_l_max 27
_diffrn_reflns_limit_l_min -17
_diffrn_reflns_number 16341
_diffrn_reflns_theta_full 25.0
_diffrn_reflns_theta_max 27.5
_diffrn_reflns_theta_min 1.9
_diffrn_standards_decay_% 2
_diffrn_standards_interval_count 0
_diffrn_standards_number 0
_exptl_absorpt_coefficient_mu 0.97
_exptl_absorpt_correction_T_max 0.944
_exptl_absorpt_correction_T_min 0.761
_exptl_absorpt_correction_type multi-scan
_exptl_absorpt_process_details '(SADABS; Sheldrick, 1996)'
_exptl_crystal_colour red
_exptl_crystal_density_diffrn 1.504
_exptl_crystal_density_method 'not measured'
_exptl_crystal_description needle
_exptl_crystal_F_000 1280
_exptl_crystal_size_max 0.38
_exptl_crystal_size_mid 0.12
_exptl_crystal_size_min 0.06
_refine_diff_density_max 0.49
_refine_diff_density_min -0.44
_refine_ls_extinction_method none
_refine_ls_goodness_of_fit_ref 1.07
_refine_ls_hydrogen_treatment constr
_refine_ls_matrix_type full
_refine_ls_number_parameters 325
_refine_ls_number_reflns 5982
_refine_ls_number_restraints 24
_refine_ls_restrained_S_all 1.07
_refine_ls_R_factor_all 0.073
_refine_ls_R_factor_gt 0.046
_refine_ls_shift/su_max_lt 0.001
_refine_ls_shift/su_mean 0.000
_refine_ls_structure_factor_coef Fsqd
_refine_ls_weighting_details 'calc w=1/[\s^2^(Fo^2^)+(0.023P)^2^+3.5289P] where P=(Fo^2^+2Fc^2^)/3'
_refine_ls_weighting_scheme calc
_refine_ls_wR_factor_gt 0.086
_refine_ls_wR_factor_ref 0.099
_reflns_number_gt 4410
_reflns_number_total 5982
_reflns_threshold_expression I>2\s(I)
_cod_data_source_file ya2076.cif
_cod_data_source_block I
_cod_depositor_comments
;
 Updating space group information.

 Antanas Vaitkus,
 2018-07-15
;
_cod_original_sg_symbol_H-M 'P 21/n'
_cod_database_code 2218852
_cod_database_fobs_code 2218852

loop_
_space_group_symop_id
_space_group_symop_operation_xyz
1 x,y,z
2 -x+1/2,y+1/2,-z+1/2
3 -x,-y,-z
4 x+1/2,-y+1/2,z+1/2

loop_
_atom_site_type_symbol
_atom_site_label
_atom_site_fract_x
_atom_site_fract_y
_atom_site_fract_z
_atom_site_U_iso_or_equiv
_atom_site_adp_type
_atom_site_calc_flag
_atom_site_refinement_flags
_atom_site_occupancy
Co Co 0.18850(5) 0.24157(2) 0.017869(19) 0.02837(11) Uani d . 1
S S1 -0.08717(9) 0.25666(4) -0.01750(4) 0.03400(18) Uani d . 1
S S2 0.18002(9) 0.36489(4) -0.02902(4) 0.03424(18) Uani d . 1
S S3 0.16723(10) 0.29916(5) 0.11419(4) 0.03561(19) Uani d . 1
S S4 0.45935(9) 0.25371(5) 0.05787(4) 0.03378(18) Uani d . 1
N N1 0.1650(3) 0.12827(14) 0.05041(11) 0.0287(5) Uani d . 1
N N2 0.2630(3) 0.18340(14) -0.05766(11) 0.0296(5) Uani d . 1
N N3 -0.1280(3) 0.39591(15) -0.08739(13) 0.0369(6) Uani d . 1
N N4 0.4748(3) 0.31052(16) 0.17814(13) 0.0405(6) Uani d . 1
C C1 0.1077(4) 0.10206(19) 0.10422(15) 0.0360(7) Uani d . 1
H H1A 0.0660 0.1406 0.1319 0.043 Uiso calc R 1
C C2 0.1072(4) 0.01878(19) 0.12111(16) 0.0405(8) Uani d . 1
H H2A 0.0649 0.0024 0.1593 0.049 Uiso calc R 1
C C3 0.1684(4) -0.03832(18) 0.08182(16) 0.0372(7) Uani d . 1
H H3A 0.1702 -0.0939 0.0932 0.045 Uiso calc R 1
C C4 0.2289(4) -0.01328(17) 0.02424(15) 0.0310(6) Uani d . 1
C C5 0.2980(4) -0.06714(17) -0.02050(16) 0.0359(7) Uani d . 1
H H5A 0.3055 -0.1234 -0.0115 0.043 Uiso calc R 1
C C6 0.3526(4) -0.03887(18) -0.07522(16) 0.0373(7) Uani d . 1
H H6A 0.3979 -0.0758 -0.1033 0.045 Uiso calc R 1
C C7 0.3427(4) 0.04682(18) -0.09137(14) 0.0319(7) Uani d . 1
C C8 0.3982(4) 0.0808(2) -0.14704(15) 0.0397(8) Uani d . 1
H H8A 0.4425 0.0472 -0.1776 0.048 Uiso calc R 1
C C9 0.3868(4) 0.1636(2) -0.15598(15) 0.0410(8) Uani d . 1
H H9A 0.4256 0.1872 -0.1926 0.049 Uiso calc R 1
C C10 0.3178(4) 0.21330(19) -0.11098(15) 0.0368(7) Uani d . 1
H H10A 0.3097 0.2699 -0.1186 0.044 Uiso calc R 1
C C11 0.2767(3) 0.10037(16) -0.04794(14) 0.0277(6) Uani d . 1
C C12 0.2215(3) 0.07098(16) 0.01001(13) 0.0273(6) Uani d . 1
C C21 -0.0290(4) 0.34776(17) -0.05069(15) 0.0312(7) Uani d . 1
C C22 -0.3106(4) 0.38155(19) -0.09710(17) 0.0419(8) Uani d . 1
H H22A -0.3370 0.3281 -0.0793 0.050 Uiso calc R 1
H H22B -0.3455 0.3806 -0.1428 0.050 Uiso calc R 1
C C23 -0.4057(5) 0.4470(3) -0.0658(3) 0.0801(15) Uani d . 1
H H23A -0.5250 0.4362 -0.0729 0.120 Uiso calc R 1
H H23B -0.3810 0.4998 -0.0839 0.120 Uiso calc R 1
H H23C -0.3726 0.4474 -0.0205 0.120 Uiso calc R 1
C C24 -0.0615(4) 0.46964(19) -0.11725(17) 0.0438(8) Uani d . 1
H H24A 0.0600 0.4722 -0.1068 0.053 Uiso calc R 1
H H24B -0.1111 0.5184 -0.0994 0.053 Uiso calc R 1
C C25 -0.0982(5) 0.4703(2) -0.18846(19) 0.0620(11) Uani d . 1
H H25A -0.0524 0.5197 -0.2057 0.093 Uiso calc R 1
H H25B -0.2185 0.4689 -0.1991 0.093 Uiso calc R 1
H H25C -0.0472 0.4228 -0.2065 0.093 Uiso calc R 1
C C31 0.3820(4) 0.29130(17) 0.12572(15) 0.0329(7) Uani d . 1
C C32 0.4009(5) 0.3398(2) 0.23524(16) 0.0501(9) Uani d . 1
H H32A 0.2940 0.3670 0.2226 0.060 Uiso calc R 1
H H32B 0.4759 0.3803 0.2570 0.060 Uiso calc R 1
C C33 0.3713(6) 0.2702(3) 0.2810(2) 0.0727(13) Uani d . 1
H H33A 0.3222 0.2919 0.3180 0.109 Uiso calc R 1
H H33B 0.4772 0.2440 0.2944 0.109 Uiso calc R 1
H H33C 0.2956 0.2305 0.2599 0.109 Uiso calc R 1
C C34 0.6587(4) 0.3015(2) 0.18175(19) 0.0574(10) Uani d . 1
H H34A 0.6872 0.2552 0.1552 0.069 Uiso calc R 1
H H34B 0.7009 0.2894 0.2258 0.069 Uiso calc R 1
C C35 0.7437(5) 0.3778(3) 0.1599(3) 0.0833(16) Uani d . 1
H H35A 0.8640 0.3694 0.1630 0.125 Uiso calc R 1
H H35B 0.7176 0.4236 0.1866 0.125 Uiso calc R 1
H H35C 0.7039 0.3894 0.1160 0.125 Uiso calc R 1
B B 0.8580(6) 0.1060(2) 0.25563(19) 0.0456(10) Uani d U 1
F F1 0.7989(3) 0.11912(17) 0.31314(12) 0.0873(8) Uani d U 1
F F2 0.9614(4) 0.16960(17) 0.24311(15) 0.0952(9) Uani d U 1
F F3 0.9452(5) 0.03466(17) 0.25818(16) 0.1194(13) Uani d U 1
F F4 0.7309(5) 0.1022(2) 0.21044(15) 0.1376(14) Uani d U 1

loop_
_atom_site_aniso_label
_atom_site_aniso_U_11
_atom_site_aniso_U_22
_atom_site_aniso_U_33
_atom_site_aniso_U_12
_atom_site_aniso_U_13
_atom_site_aniso_U_23
Co 0.0281(2) 0.02278(19) 0.0343(2) 0.00121(16) 0.00333(16) 0.00146(17)
S1 0.0298(4) 0.0249(4) 0.0470(5) -0.0036(3) 0.0017(3) 0.0067(3)
S2 0.0272(4) 0.0250(4) 0.0502(5) -0.0023(3) 0.0017(3) 0.0057(3)
S3 0.0340(4) 0.0307(4) 0.0428(5) 0.0030(3) 0.0074(3) -0.0053(3)
S4 0.0285(4) 0.0332(4) 0.0396(4) 0.0043(3) 0.0032(3) -0.0035(3)
N1 0.0299(13) 0.0264(12) 0.0297(13) -0.0001(10) 0.0025(10) 0.0002(10)
N2 0.0306(13) 0.0284(13) 0.0294(13) 0.0003(10) 0.0001(10) 0.0027(10)
N3 0.0284(13) 0.0289(13) 0.0526(17) -0.0021(10) -0.0012(12) 0.0097(12)
N4 0.0423(16) 0.0350(14) 0.0433(16) 0.0025(12) -0.0014(13) -0.0070(12)
C1 0.0387(17) 0.0347(16) 0.0355(17) 0.0014(13) 0.0086(14) 0.0015(14)
C2 0.0456(19) 0.0361(17) 0.0407(19) -0.0025(14) 0.0093(15) 0.0087(15)
C3 0.0386(18) 0.0262(15) 0.0469(19) -0.0030(13) 0.0045(15) 0.0074(14)
C4 0.0278(15) 0.0261(14) 0.0384(17) -0.0004(11) -0.0014(13) -0.0004(13)
C5 0.0340(17) 0.0218(14) 0.052(2) -0.0013(12) 0.0013(14) -0.0027(14)
C6 0.0373(17) 0.0304(16) 0.0441(19) 0.0002(13) 0.0030(14) -0.0093(14)
C7 0.0290(16) 0.0328(15) 0.0333(17) -0.0006(12) -0.0001(13) -0.0030(13)
C8 0.0390(18) 0.0471(19) 0.0328(18) 0.0015(15) 0.0021(14) -0.0047(15)
C9 0.0430(19) 0.053(2) 0.0271(16) -0.0004(15) 0.0023(14) 0.0070(15)
C10 0.0385(18) 0.0377(17) 0.0339(17) 0.0004(14) 0.0006(14) 0.0069(14)
C11 0.0252(14) 0.0246(14) 0.0324(16) 0.0008(11) -0.0024(12) -0.0036(12)
C12 0.0258(14) 0.0265(14) 0.0293(16) 0.0000(11) 0.0002(12) -0.0003(12)
C21 0.0307(16) 0.0233(14) 0.0397(17) -0.0003(11) 0.0039(13) -0.0019(13)
C22 0.0291(16) 0.0364(17) 0.059(2) -0.0033(13) -0.0038(15) 0.0119(16)
C23 0.036(2) 0.089(3) 0.118(4) -0.004(2) 0.018(2) -0.035(3)
C24 0.0381(18) 0.0285(16) 0.064(2) -0.0036(13) 0.0017(16) 0.0164(16)
C25 0.074(3) 0.052(2) 0.062(3) -0.007(2) 0.015(2) 0.013(2)
C31 0.0360(17) 0.0242(14) 0.0381(17) 0.0012(12) 0.0016(14) 0.0002(13)
C32 0.065(2) 0.045(2) 0.040(2) -0.0035(17) 0.0006(17) -0.0140(16)
C33 0.098(4) 0.071(3) 0.049(2) -0.013(3) 0.009(2) -0.002(2)
C34 0.045(2) 0.063(2) 0.060(2) 0.0132(18) -0.0192(18) -0.022(2)
C35 0.043(2) 0.075(3) 0.134(5) -0.010(2) 0.018(3) -0.037(3)
B 0.058(3) 0.041(2) 0.037(2) 0.0036(19) 0.0057(19) -0.0055(18)
F1 0.100(2) 0.102(2) 0.0643(16) -0.0059(16) 0.0286(15) -0.0340(15)
F2 0.091(2) 0.0754(18) 0.123(2) -0.0163(15) 0.0321(18) 0.0104(17)
F3 0.179(3) 0.0618(17) 0.129(3) 0.0507(19) 0.080(3) 0.0205(17)
F4 0.178(3) 0.130(3) 0.090(2) -0.036(3) -0.070(2) -0.003(2)

loop_
_atom_type_symbol
_atom_type_description
_atom_type_scat_dispersion_real
_atom_type_scat_dispersion_imag
_atom_type_scat_source
C C 0.0033 0.0016 'International Tables Vol C Tables 4.2.6.8 and 6.1.1.4'
H H 0.0000 0.0000 'International Tables Vol C Tables 4.2.6.8 and 6.1.1.4'
B B 0.0013 0.0007 'International Tables Vol C Tables 4.2.6.8 and 6.1.1.4'
N N 0.0061 0.0033 'International Tables Vol C Tables 4.2.6.8 and 6.1.1.4'
F F 0.0171 0.0103 'International Tables Vol C Tables 4.2.6.8 and 6.1.1.4'
S S 0.1246 0.1234 'International Tables Vol C Tables 4.2.6.8 and 6.1.1.4'
Co Co 0.3494 0.9721 'International Tables Vol C Tables 4.2.6.8 and 6.1.1.4'

loop_
_geom_angle_atom_site_label_1
_geom_angle_atom_site_label_2
_geom_angle_atom_site_label_3
_geom_angle
_geom_angle_publ_flag
N1 Co N2 82.86(9) y
N1 Co S2 171.16(7) y
N2 Co S2 94.35(7) y
N1 Co S3 93.48(7) y
N2 Co S3 165.93(7) y
S2 Co S3 91.18(3) y
N1 Co S4 93.98(7) y
N2 Co S4 89.75(7) y
S2 Co S4 94.39(3) y
S3 Co S4 76.91(3) y
N1 Co S1 95.48(7) y
N2 Co S1 97.99(7) y
S2 Co S1 76.56(3) y
S3 Co S1 95.87(3) y
S4 Co S1 168.45(3) y
C21 S1 Co 86.45(10) ?
C21 S2 Co 87.84(10) ?
C31 S3 Co 86.73(11) ?
C31 S4 Co 86.48(10) ?
C1 N1 C12 117.9(2) ?
C1 N1 Co 130.1(2) ?
C12 N1 Co 112.05(18) ?
C10 N2 C11 117.3(3) ?
C10 N2 Co 130.0(2) ?
C11 N2 Co 112.17(19) ?
C21 N3 C22 121.6(2) ?
C21 N3 C24 121.0(2) ?
C22 N3 C24 117.3(2) ?
C31 N4 C32 121.9(3) ?
C31 N4 C34 120.5(3) ?
C32 N4 C34 117.6(3) ?
N1 C1 C2 122.4(3) ?
N1 C1 H1A 118.8 ?
C2 C1 H1A 118.8 ?
C3 C2 C1 119.9(3) ?
C3 C2 H2A 120.1 ?
C1 C2 H2A 120.1 ?
C2 C3 C4 119.6(3) ?
C2 C3 H3A 120.2 ?
C4 C3 H3A 120.2 ?
C3 C4 C12 117.2(3) ?
C3 C4 C5 124.8(3) ?
C12 C4 C5 118.1(3) ?
C6 C5 C4 121.6(3) ?
C6 C5 H5A 119.2 ?
C4 C5 H5A 119.2 ?
C5 C6 C7 121.3(3) ?
C5 C6 H6A 119.4 ?
C7 C6 H6A 119.4 ?
C11 C7 C8 117.6(3) ?
C11 C7 C6 117.9(3) ?
C8 C7 C6 124.5(3) ?
C9 C8 C7 118.9(3) ?
C9 C8 H8A 120.5 ?
C7 C8 H8A 120.5 ?
C8 C9 C10 120.4(3) ?
C8 C9 H9A 119.8 ?
C10 C9 H9A 119.8 ?
N2 C10 C9 122.5(3) ?
N2 C10 H10A 118.8 ?
C9 C10 H10A 118.8 ?
N2 C11 C7 123.2(3) ?
N2 C11 C12 115.8(2) ?
C7 C11 C12 121.0(3) ?
N1 C12 C4 123.1(3) ?
N1 C12 C11 116.7(2) ?
C4 C12 C11 120.2(3) ?
N3 C21 S2 125.5(2) ?
N3 C21 S1 125.6(2) ?
S2 C21 S1 108.88(16) ?
N3 C22 C23 111.1(3) ?
N3 C22 H22A 109.4 ?
C23 C22 H22A 109.4 ?
N3 C22 H22B 109.4 ?
C23 C22 H22B 109.4 ?
H22A C22 H22B 108.0 ?
C22 C23 H23A 109.5 ?
C22 C23 H23B 109.5 ?
H23A C23 H23B 109.5 ?
C22 C23 H23C 109.5 ?
H23A C23 H23C 109.5 ?
H23B C23 H23C 109.5 ?
N3 C24 C25 112.6(3) ?
N3 C24 H24A 109.1 ?
C25 C24 H24A 109.1 ?
N3 C24 H24B 109.1 ?
C25 C24 H24B 109.1 ?
H24A C24 H24B 107.8 ?
C24 C25 H25A 109.5 ?
C24 C25 H25B 109.5 ?
H25A C25 H25B 109.5 ?
C24 C25 H25C 109.5 ?
H25A C25 H25C 109.5 ?
H25B C25 H25C 109.5 ?
N4 C31 S3 125.8(2) ?
N4 C31 S4 124.5(2) ?
S3 C31 S4 109.69(17) ?
N4 C32 C33 111.9(3) ?
N4 C32 H32A 109.2 ?
C33 C32 H32A 109.2 ?
N4 C32 H32B 109.2 ?
C33 C32 H32B 109.2 ?
H32A C32 H32B 107.9 ?
C32 C33 H33A 109.5 ?
C32 C33 H33B 109.5 ?
H33A C33 H33B 109.5 ?
C32 C33 H33C 109.5 ?
H33A C33 H33C 109.5 ?
H33B C33 H33C 109.5 ?
N4 C34 C35 112.0(3) ?
N4 C34 H34A 109.2 ?
C35 C34 H34A 109.2 ?
N4 C34 H34B 109.2 ?
C35 C34 H34B 109.2 ?
H34A C34 H34B 107.9 ?
C34 C35 H35A 109.5 ?
C34 C35 H35B 109.5 ?
H35A C35 H35B 109.5 ?
C34 C35 H35C 109.5 ?
H35A C35 H35C 109.5 ?
H35B C35 H35C 109.5 ?
F4 B F3 110.3(4) ?
F4 B F1 110.0(4) ?
F3 B F1 108.6(3) ?
F4 B F2 109.5(4) ?
F3 B F2 110.0(4) ?
F1 B F2 108.4(3) ?

loop_
_geom_bond_atom_site_label_1
_geom_bond_atom_site_label_2
_geom_bond_distance
_geom_bond_publ_flag
Co S1 2.2805(8) y
Co S2 2.2432(8) y
Co S3 2.2590(9) y
Co S4 2.2658(8) y
Co N1 1.989(2) y
Co N2 1.991(2) y
S1 C21 1.726(3) ?
S2 C21 1.719(3) ?
S3 C31 1.720(3) ?
S4 C31 1.722(3) ?
N1 C1 1.332(4) ?
N1 C12 1.369(3) ?
N2 C10 1.335(4) ?
N2 C11 1.375(3) ?
N3 C21 1.319(4) ?
N3 C22 1.477(4) ?
N3 C24 1.480(4) ?
N4 C31 1.315(4) ?
N4 C32 1.468(4) ?
N4 C34 1.475(4) ?
C1 C2 1.407(4) ?
C1 H1A 0.9400 ?
C2 C3 1.367(4) ?
C2 H2A 0.9400 ?
C3 C4 1.407(4) ?
C3 H3A 0.9400 ?
C4 C12 1.409(4) ?
C4 C5 1.437(4) ?
C5 C6 1.351(4) ?
C5 H5A 0.9400 ?
C6 C7 1.442(4) ?
C6 H6A 0.9400 ?
C7 C11 1.403(4) ?
C7 C8 1.406(4) ?
C8 C9 1.367(5) ?
C8 H8A 0.9400 ?
C9 C10 1.400(4) ?
C9 H9A 0.9400 ?
C10 H10A 0.9400 ?
C11 C12 1.419(4) ?
C22 C23 1.499(5) ?
C22 H22A 0.9800 ?
C22 H22B 0.9800 ?
C23 H23A 0.9700 ?
C23 H23B 0.9700 ?
C23 H23C 0.9700 ?
C24 C25 1.505(5) ?
C24 H24A 0.9800 ?
C24 H24B 0.9800 ?
C25 H25A 0.9700 ?
C25 H25B 0.9700 ?
C25 H25C 0.9700 ?
C32 C33 1.524(5) ?
C32 H32A 0.9800 ?
C32 H32B 0.9800 ?
C33 H33A 0.9700 ?
C33 H33B 0.9700 ?
C33 H33C 0.9700 ?
C34 C35 1.512(6) ?
C34 H34A 0.9800 ?
C34 H34B 0.9800 ?
C35 H35A 0.9700 ?
C35 H35B 0.9700 ?
C35 H35C 0.9700 ?
B F4 1.333(5) ?
B F3 1.357(5) ?
B F1 1.357(5) ?
B F2 1.369(5) ?

loop_
_geom_torsion_atom_site_label_1
_geom_torsion_atom_site_label_2
_geom_torsion_atom_site_label_3
_geom_torsion_atom_site_label_4
_geom_torsion
N1 Co S1 C21 -172.69(12)
N2 Co S1 C21 -89.16(12)
S2 Co S1 C21 3.43(10)
S3 Co S1 C21 93.23(10)
S4 Co S1 C21 42.5(2)
N2 Co S2 C21 93.75(12)
S3 Co S2 C21 -99.20(10)
S4 Co S2 C21 -176.16(10)
S1 Co S2 C21 -3.44(10)
N1 Co S3 C31 90.50(12)
N2 Co S3 C31 16.2(3)
S2 Co S3 C31 -97.02(10)
S4 Co S3 C31 -2.78(10)
S1 Co S3 C31 -173.62(10)
N1 Co S4 C31 -89.87(12)
N2 Co S4 C31 -172.70(12)
S2 Co S4 C31 92.96(10)
S3 Co S4 C31 2.78(10)
S1 Co S4 C31 55.0(2)
N2 Co N1 C1 -176.5(3)
S3 Co N1 C1 17.1(3)
S4 Co N1 C1 94.2(3)
S1 Co N1 C1 -79.1(3)
N2 Co N1 C12 4.96(19)
S3 Co N1 C12 -161.39(18)
S4 Co N1 C12 -84.29(18)
S1 Co N1 C12 102.36(18)
N1 Co N2 C10 -177.3(3)
S2 Co N2 C10 11.1(3)
S3 Co N2 C10 -101.7(4)
S4 Co N2 C10 -83.3(3)
S1 Co N2 C10 88.1(3)
N1 Co N2 C11 -5.82(19)
S2 Co N2 C11 -177.39(18)
S3 Co N2 C11 69.8(4)
S4 Co N2 C11 88.22(18)
S1 Co N2 C11 -100.38(18)
C12 N1 C1 C2 1.5(4)
Co N1 C1 C2 -176.9(2)
N1 C1 C2 C3 0.5(5)
C1 C2 C3 C4 -1.1(5)
C2 C3 C4 C12 -0.4(4)
C2 C3 C4 C5 179.2(3)
C3 C4 C5 C6 179.5(3)
C12 C4 C5 C6 -1.0(4)
C4 C5 C6 C7 -0.4(5)
C5 C6 C7 C11 0.9(4)
C5 C6 C7 C8 179.4(3)
C11 C7 C8 C9 0.5(4)
C6 C7 C8 C9 -177.9(3)
C7 C8 C9 C10 -1.3(5)
C11 N2 C10 C9 0.0(4)
Co N2 C10 C9 171.2(2)
C8 C9 C10 N2 1.0(5)
C10 N2 C11 C7 -0.8(4)
Co N2 C11 C7 -173.5(2)
C10 N2 C11 C12 178.4(2)
Co N2 C11 C12 5.7(3)
C8 C7 C11 N2 0.6(4)
C6 C7 C11 N2 179.1(3)
C8 C7 C11 C12 -178.6(3)
C6 C7 C11 C12 0.0(4)
C1 N1 C12 C4 -3.1(4)
Co N1 C12 C4 175.6(2)
C1 N1 C12 C11 178.0(3)
Co N1 C12 C11 -3.3(3)
C3 C4 C12 N1 2.5(4)
C5 C4 C12 N1 -177.0(3)
C3 C4 C12 C11 -178.6(3)
C5 C4 C12 C11 1.8(4)
N2 C11 C12 N1 -1.6(4)
C7 C11 C12 N1 177.6(2)
N2 C11 C12 C4 179.4(3)
C7 C11 C12 C4 -1.4(4)
C22 N3 C21 S2 -172.4(2)
C24 N3 C21 S2 3.7(4)
C22 N3 C21 S1 8.5(4)
C24 N3 C21 S1 -175.3(2)
Co S2 C21 N3 -174.5(3)
Co S2 C21 S1 4.67(14)
Co S1 C21 N3 174.6(3)
Co S1 C21 S2 -4.60(14)
C21 N3 C22 C23 110.7(4)
C24 N3 C22 C23 -65.5(4)
C21 N3 C24 C25 124.4(3)
C22 N3 C24 C25 -59.4(4)
C32 N4 C31 S3 1.8(4)
C34 N4 C31 S3 -179.5(3)
C32 N4 C31 S4 -178.0(2)
C34 N4 C31 S4 0.7(4)
Co S3 C31 N4 -176.0(3)
Co S3 C31 S4 3.78(13)
Co S4 C31 N4 176.0(3)
Co S4 C31 S3 -3.77(13)
C31 N4 C32 C33 93.6(4)
C34 N4 C32 C33 -85.1(4)
C31 N4 C34 C35 89.0(4)
C32 N4 C34 C35 -92.2(4)
